data_2300736
loop_
_publ_author_name
'Shtender, Vitalii'
'Cedervall, Johan'
'Ek, Gustav'
'Zlotea, Claudia'
'Andersson, Mikael S.'
'Manuel, Pascal'
'Sahlberg, Martin'
'H&#xe4;ussermann, Ulrich'

_publ_section_title
;
 Revisiting the hydrogenation behavior of NdGa and its hydride phases.
;
_journal_coeditor_code NB5371
_journal_issue 'Pt 2'
_journal_name_full 'Journal of applied crystallography'
_journal_page_first 248
_journal_page_last 257
_journal_paper_doi 10.1107/S1600576724000554
_journal_volume 57
_journal_year 2024
_chemical_formula_sum 'Ga Nd'
_chemical_formula_weight 213.96
_space_group_crystal_system orthorhombic
_space_group_IT_number 63
_space_group_name_Hall '-C 2c 2'
_space_group_name_H-M_alt 'C m c m'
_atom_sites_solution_primary 20
_audit_creation_method SHELXL-2019/1
_cell_angle_alpha 90
_cell_angle_beta 90
_cell_angle_gamma 90
_cell_formula_units_Z 4
_cell_length_a 4.4329(12)
_cell_length_b 11.246(3)
_cell_length_c 4.1735(11)
_cell_measurement_reflns_used 2217
_cell_measurement_temperature 296(2)
_cell_measurement_theta_max 31.719
_cell_measurement_theta_min 3.623
_cell_volume 208.06(10)
_computing_structure_refinement 'SHELXL-2019/1 (Sheldrick, 2019)'
_diffrn_ambient_temperature 296(2)
_diffrn_measured_fraction_theta_full 1.000
_diffrn_measured_fraction_theta_max 1.000
_diffrn_measurement_device_type 'Bruker D8'
_diffrn_radiation_type MoK\a
_diffrn_radiation_wavelength 0.71073
_diffrn_reflns_av_R_equivalents 0.0296
_diffrn_reflns_av_unetI/netI 0.0180
_diffrn_reflns_Laue_measured_fraction_full 1.000
_diffrn_reflns_Laue_measured_fraction_max 1.000
_diffrn_reflns_limit_h_max 6
_diffrn_reflns_limit_h_min -6
_diffrn_reflns_limit_k_max 16
_diffrn_reflns_limit_k_min -15
_diffrn_reflns_limit_l_max 6
_diffrn_reflns_limit_l_min -6
_diffrn_reflns_number 2217
_diffrn_reflns_point_group_measured_fraction_full 1.000
_diffrn_reflns_point_group_measured_fraction_max 1.000
_diffrn_reflns_theta_full 25.242
_diffrn_reflns_theta_max 31.719
_diffrn_reflns_theta_min 3.623
_exptl_absorpt_coefficient_mu 37.104
_exptl_absorpt_correction_T_max 0.698
_exptl_absorpt_correction_T_min 0.641
_exptl_absorpt_correction_type multi-scan
_exptl_absorpt_process_details SADABS
_exptl_crystal_density_diffrn 6.830
_exptl_crystal_description needle
_exptl_crystal_F_000 364
_exptl_crystal_size_max 0.03
_exptl_crystal_size_mid 0.01
_exptl_crystal_size_min 0.01
_refine_diff_density_max 0.933
_refine_diff_density_min -1.246
_refine_diff_density_rms 0.238
_refine_ls_extinction_expression Fc^*^=kFc[1+0.001xFc^2^\l^3^/sin(2\q)]^-1/4^
_refine_ls_goodness_of_fit_ref 1.107
_refine_ls_hydrogen_treatment undef
_refine_ls_matrix_type full
_refine_ls_number_parameters 10
_refine_ls_number_reflns 220
_refine_ls_number_restraints 0
_refine_ls_restrained_S_all 1.107
_refine_ls_R_factor_all 0.0225
_refine_ls_R_factor_gt 0.0147
_refine_ls_shift/su_max 0.000
_refine_ls_shift/su_mean 0.000
_refine_ls_structure_factor_coef Fsqd
_refine_ls_weighting_details 'w=1/[\s^2^(Fo^2^)+(0.0044P)^2^+0.5138P] where P=(Fo^2^+2Fc^2^)/3'
_refine_ls_weighting_scheme calc
_refine_ls_wR_factor_gt 0.0193
_refine_ls_wR_factor_ref 0.0201
_reflns_Friedel_coverage 0.000
_reflns_number_gt 187
_reflns_number_total 220
_reflns_threshold_expression 'I > 2\s(I)'
_cod_data_source_file nb5371sup1.cif
_cod_data_source_block NdGa
_cod_depositor_comments
;Adding full bibliography for 2300736--2300740.cif.

 Adding full bibliography for 2300736--2300740.cif.
;
_cod_database_code 2300736
_cod_database_fobs_code 2300736
_shelx_shelxl_version_number 2019/1
_shelx_space_group_comment
;
The symmetry employed for this shelxl refinement is uniquely defined
by the following loop, which should always be used as a source of
symmetry information in preference to the above space-group names.
They are only intended as comments.
;

loop_
_space_group_symop_operation_xyz
'x, y, z'
'-x, -y, z+1/2'
'-x, y, -z+1/2'
'x, -y, -z'
'x+1/2, y+1/2, z'
'-x+1/2, -y+1/2, z+1/2'
'-x+1/2, y+1/2, -z+1/2'
'x+1/2, -y+1/2, -z'
'-x, -y, -z'
'x, y, -z-1/2'
'x, -y, z-1/2'
'-x, y, z'
'-x+1/2, -y+1/2, -z'
'x+1/2, y+1/2, -z-1/2'
'x+1/2, -y+1/2, z-1/2'
'-x+1/2, y+1/2, z'

loop_
_atom_site_label
_atom_site_type_symbol
_atom_site_fract_x
_atom_site_fract_y
_atom_site_fract_z
_atom_site_U_iso_or_equiv
_atom_site_adp_type
_atom_site_occupancy
_atom_site_site_symmetry_order
_atom_site_calc_flag
_atom_site_refinement_flags_posn
_atom_site_refinement_flags_adp
_atom_site_refinement_flags_occupancy
_atom_site_disorder_assembly
_atom_site_disorder_group
Nd1 Nd 0.000000 0.35806(3) 0.250000 0.01023(11) Uani 1 4 d S T P . .
Ga2 Ga 0.000000 0.07009(6) 0.250000 0.01126(14) Uani 1 4 d S T P . .

loop_
_atom_site_aniso_label
_atom_site_aniso_U_11
_atom_site_aniso_U_22
_atom_site_aniso_U_33
_atom_site_aniso_U_23
_atom_site_aniso_U_13
_atom_site_aniso_U_12
Nd1 0.00954(14) 0.01052(16) 0.01065(14) 0.000 0.000 0.000
Ga2 0.0127(3) 0.0121(3) 0.0090(3) 0.000 0.000 0.000

loop_
_atom_type_symbol
_atom_type_description
_atom_type_scat_dispersion_real
_atom_type_scat_dispersion_imag
_atom_type_scat_source
Ga Ga 0.2307 1.6083 'International Tables Vol C Tables 4.2.6.8 and 6.1.1.4'
Nd Nd -0.1943 3.0179 'International Tables Vol C Tables 4.2.6.8 and 6.1.1.4'

loop_
_geom_angle_atom_site_label_1
_geom_angle_atom_site_label_2
_geom_angle_atom_site_label_3
_geom_angle
_geom_angle_site_symmetry_1
_geom_angle_site_symmetry_3
_geom_angle_publ_flag
Ga2 Nd1 Ga2 150.26(3) 13_556 13_455 ?
Ga2 Nd1 Ga2 89.45(2) 13_556 13_456 ?
Ga2 Nd1 Ga2 82.99(2) 13_455 13_456 ?
Ga2 Nd1 Ga2 82.99(2) 13_556 13 ?
Ga2 Nd1 Ga2 89.45(2) 13_455 13 ?
Ga2 Nd1 Ga2 150.26(3) 13_456 13 ?
Ga2 Nd1 Ga2 104.868(14) 13_556 . ?
Ga2 Nd1 Ga2 104.868(13) 13_455 . ?
Ga2 Nd1 Ga2 104.868(13) 13_456 . ?
Ga2 Nd1 Ga2 104.868(14) 13 . ?
Ga2 Nd1 Ga2 48.161(15) 13_556 5 ?
Ga2 Nd1 Ga2 106.928(18) 13_455 5 ?
Ga2 Nd1 Ga2 106.928(17) 13_456 5 ?
Ga2 Nd1 Ga2 48.161(15) 13 5 ?
Ga2 Nd1 Ga2 137.092(14) . 5 ?
Ga2 Nd1 Ga2 106.928(17) 13_556 5_455 ?
Ga2 Nd1 Ga2 48.161(15) 13_455 5_455 ?
Ga2 Nd1 Ga2 48.161(15) 13_456 5_455 ?
Ga2 Nd1 Ga2 106.928(17) 13 5_455 ?
Ga2 Nd1 Ga2 137.092(14) . 5_455 ?
Ga2 Nd1 Ga2 85.82(3) 5 5_455 ?
Ga2 Nd1 Nd1 54.742(13) 13_556 9_566 ?
Ga2 Nd1 Nd1 98.493(19) 13_455 9_566 ?
Ga2 Nd1 Nd1 54.742(13) 13_456 9_566 ?
Ga2 Nd1 Nd1 98.493(19) 13 9_566 ?
Ga2 Nd1 Nd1 146.831(12) . 9_566 ?
Ga2 Nd1 Nd1 52.185(14) 5 9_566 ?
Ga2 Nd1 Nd1 52.185(14) 5_455 9_566 ?
Ga2 Nd1 Nd1 98.493(19) 13_556 9_565 ?
Ga2 Nd1 Nd1 54.742(13) 13_455 9_565 ?
Ga2 Nd1 Nd1 98.493(19) 13_456 9_565 ?
Ga2 Nd1 Nd1 54.742(13) 13 9_565 ?
Ga2 Nd1 Nd1 146.831(12) . 9_565 ?
Ga2 Nd1 Nd1 52.185(14) 5 9_565 ?
Ga2 Nd1 Nd1 52.185(14) 5_455 9_565 ?
Nd1 Nd1 Nd1 66.34(2) 9_566 9_565 ?
Ga2 Nd1 Nd1 156.265(18) 13_556 13_455 ?
Ga2 Nd1 Nd1 53.471(18) 13_455 13_455 ?
Ga2 Nd1 Nd1 96.581(19) 13_456 13_455 ?
Ga2 Nd1 Nd1 101.864(18) 13 13_455 ?
Ga2 Nd1 Nd1 51.397(13) . 13_455 ?
Ga2 Nd1 Nd1 147.605(9) 5 13_455 ?
Ga2 Nd1 Nd1 93.99(2) 5_455 13_455 ?
Nd1 Nd1 Nd1 144.622(11) 9_566 13_455 ?
Nd1 Nd1 Nd1 103.249(18) 9_565 13_455 ?
Ga2 Nd1 Nd1 96.581(19) 13_556 13 ?
Ga2 Nd1 Nd1 101.864(18) 13_455 13 ?
Ga2 Nd1 Nd1 156.265(19) 13_456 13 ?
Ga2 Nd1 Nd1 53.471(18) 13 13 ?
Ga2 Nd1 Nd1 51.397(13) . 13 ?
Ga2 Nd1 Nd1 93.99(2) 5 13 ?
Ga2 Nd1 Nd1 147.605(9) 5_455 13 ?
Nd1 Nd1 Nd1 144.622(11) 9_566 13 ?
Nd1 Nd1 Nd1 103.249(18) 9_565 13 ?
Nd1 Nd1 Nd1 69.36(2) 13_455 13 ?
Ga2 Nd1 Nd1 101.864(18) 13_556 13_456 ?
Ga2 Nd1 Nd1 96.581(19) 13_455 13_456 ?
Ga2 Nd1 Nd1 53.471(18) 13_456 13_456 ?
Ga2 Nd1 Nd1 156.265(18) 13 13_456 ?
Ga2 Nd1 Nd1 51.397(13) . 13_456 ?
Ga2 Nd1 Nd1 147.605(9) 5 13_456 ?
Ga2 Nd1 Nd1 93.99(2) 5_455 13_456 ?
Nd1 Nd1 Nd1 103.249(18) 9_566 13_456 ?
Nd1 Nd1 Nd1 144.622(11) 9_565 13_456 ?
Nd1 Nd1 Nd1 64.782(19) 13_455 13_456 ?
Nd1 Nd1 Nd1 102.79(3) 13 13_456 ?
Ga2 Ga2 Ga2 105.86(5) 9 9_556 ?
Ga2 Ga2 Nd1 133.103(17) 9 13_556 ?
Ga2 Ga2 Nd1 68.038(16) 9_556 13_556 ?
Ga2 Ga2 Nd1 68.038(16) 9 13_455 ?
Ga2 Ga2 Nd1 133.103(16) 9_556 13_455 ?
Nd1 Ga2 Nd1 150.27(3) 13_556 13_455 ?
Ga2 Ga2 Nd1 133.103(16) 9 13_456 ?
Ga2 Ga2 Nd1 68.038(16) 9_556 13_456 ?
Nd1 Ga2 Nd1 89.45(2) 13_556 13_456 ?
Nd1 Ga2 Nd1 82.99(2) 13_455 13_456 ?
Ga2 Ga2 Nd1 68.038(16) 9 13 ?
Ga2 Ga2 Nd1 133.103(17) 9_556 13 ?
Nd1 Ga2 Nd1 82.99(2) 13_556 13 ?
Nd1 Ga2 Nd1 89.45(2) 13_455 13 ?
Nd1 Ga2 Nd1 150.27(3) 13_456 13 ?
Ga2 Ga2 Nd1 127.07(2) 9 . ?
Ga2 Ga2 Nd1 127.07(2) 9_556 . ?
Nd1 Ga2 Nd1 75.133(14) 13_556 . ?
Nd1 Ga2 Nd1 75.133(13) 13_455 . ?
Nd1 Ga2 Nd1 75.133(13) 13_456 . ?
Nd1 Ga2 Nd1 75.133(13) 13 . ?
Ga2 Ga2 Nd1 63.80(2) 9 5_445 ?
Ga2 Ga2 Nd1 63.80(2) 9_556 5_445 ?
Nd1 Ga2 Nd1 131.839(15) 13_556 5_445 ?
Nd1 Ga2 Nd1 73.072(18) 13_455 5_445 ?
Nd1 Ga2 Nd1 73.072(17) 13_456 5_445 ?
Nd1 Ga2 Nd1 131.839(15) 13 5_445 ?
Nd1 Ga2 Nd1 137.093(14) . 5_445 ?
Ga2 Ga2 Nd1 63.80(2) 9 5_545 ?
Ga2 Ga2 Nd1 63.80(2) 9_556 5_545 ?
Nd1 Ga2 Nd1 73.072(17) 13_556 5_545 ?
Nd1 Ga2 Nd1 131.839(15) 13_455 5_545 ?
Nd1 Ga2 Nd1 131.839(15) 13_456 5_545 ?
Nd1 Ga2 Nd1 73.072(18) 13 5_545 ?
Nd1 Ga2 Nd1 137.093(14) . 5_545 ?
Nd1 Ga2 Nd1 85.81(3) 5_445 5_545 ?

loop_
_geom_bond_atom_site_label_1
_geom_bond_atom_site_label_2
_geom_bond_distance
_geom_bond_site_symmetry_2
_geom_bond_publ_flag
Nd1 Ga2 3.1497(6) 13_556 ?
Nd1 Ga2 3.1497(6) 13_455 ?
Nd1 Ga2 3.1497(6) 13_456 ?
Nd1 Ga2 3.1497(6) 13 ?
Nd1 Ga2 3.2386(12) . ?
Nd1 Ga2 3.2556(8) 5 ?
Nd1 Ga2 3.2556(8) 5_455 ?
Nd1 Nd1 3.8142(10) 9_566 ?
Nd1 Nd1 3.8142(10) 9_565 ?
Nd1 Nd1 3.8954(8) 13_455 ?
Nd1 Nd1 3.8954(8) 13 ?
Nd1 Nd1 3.8954(8) 13_456 ?
Ga2 Ga2 2.6153(9) 9 ?
Ga2 Ga2 2.6153(9) 9_556 ?
